data_1576241
loop_
_publ_author_name
'Wang, Jie'
'Kang, Hao'
'Yang, Shan'
'Zhu, Cao'
'Chen, Xiangyang'
'Zhu, Chen'

_publ_section_title
;
 Cis-Difluoromethyl Hetarylative Dearomatization by Radical
 Docking-Migration Cascade
;
_journal_name_full 'Chemical Science'
_journal_paper_doi 10.1039/D5SC07904G
_journal_year 2025
_chemical_formula_moiety 'C24 H17 F2 N3 S'
_chemical_formula_sum 'C24 H17 F2 N3 S'
_chemical_formula_weight 417.46
_space_group_crystal_system triclinic
_space_group_IT_number 2
_space_group_name_Hall '-P 1'
_space_group_name_H-M_alt 'P -1'
_atom_sites_solution_hydrogens mixed
_audit_creation_method SHELXL-2019/1
_audit_update_record
;
2024-06-27 deposited with the CCDC.	2025-11-10 downloaded from the CCDC.
;
_cell_angle_alpha 107.7220(10)
_cell_angle_beta 104.4480(10)
_cell_angle_gamma 111.1170(10)
_cell_formula_units_Z 2
_cell_length_a 9.8850(2)
_cell_length_b 11.0446(2)
_cell_length_c 11.2308(2)
_cell_measurement_reflns_used 9955
_cell_measurement_temperature 173(2)
_cell_measurement_theta_max 68.32
_cell_measurement_theta_min 4.94
_cell_volume 996.54(4)
_computing_structure_refinement 'SHELXL-2019/1 (Sheldrick, 2019)'
_diffrn_ambient_temperature 173(2)
_diffrn_measured_fraction_theta_full 0.999
_diffrn_measured_fraction_theta_max 0.998
_diffrn_measurement_device_type 'Bruker D8 VENTURE'
_diffrn_measurement_method '\f and \w scans'
_diffrn_radiation_type CuK\a
_diffrn_radiation_wavelength 1.54178
_diffrn_reflns_av_R_equivalents 0.0310
_diffrn_reflns_av_unetI/netI 0.0233
_diffrn_reflns_Laue_measured_fraction_full 0.999
_diffrn_reflns_Laue_measured_fraction_max 0.998
_diffrn_reflns_limit_h_max 11
_diffrn_reflns_limit_h_min -11
_diffrn_reflns_limit_k_max 13
_diffrn_reflns_limit_k_min -13
_diffrn_reflns_limit_l_max 13
_diffrn_reflns_limit_l_min -13
_diffrn_reflns_number 22553
_diffrn_reflns_point_group_measured_fraction_full 0.999
_diffrn_reflns_point_group_measured_fraction_max 0.998
_diffrn_reflns_theta_full 67.679
_diffrn_reflns_theta_max 68.312
_diffrn_reflns_theta_min 4.519
_exptl_absorpt_coefficient_mu 1.737
_exptl_absorpt_correction_T_max 0.7531
_exptl_absorpt_correction_T_min 0.6993
_exptl_absorpt_correction_type multi-scan
_exptl_absorpt_process_details
;
SADABS-2016/2 - Bruker AXS area detector scaling and absorption correction
;
_exptl_crystal_colour colourless
_exptl_crystal_density_diffrn 1.391
_exptl_crystal_description block
_exptl_crystal_F_000 432
_exptl_crystal_size_max 0.160
_exptl_crystal_size_mid 0.150
_exptl_crystal_size_min 0.140
_refine_diff_density_max 0.182
_refine_diff_density_min -0.309
_refine_diff_density_rms 0.051
_refine_ls_extinction_method none
_refine_ls_goodness_of_fit_ref 1.035
_refine_ls_hydrogen_treatment mixed
_refine_ls_matrix_type full
_refine_ls_number_parameters 274
_refine_ls_number_reflns 3645
_refine_ls_number_restraints 0
_refine_ls_restrained_S_all 1.035
_refine_ls_R_factor_all 0.0361
_refine_ls_R_factor_gt 0.0308
_refine_ls_shift/su_max 0.000
_refine_ls_shift/su_mean 0.000
_refine_ls_structure_factor_coef Fsqd
_refine_ls_weighting_details 'w=1/[\s^2^(Fo^2^)+(0.0482P)^2^+0.3323P] where P=(Fo^2^+2Fc^2^)/3'
_refine_ls_weighting_scheme calc
_refine_ls_wR_factor_gt 0.0826
_refine_ls_wR_factor_ref 0.0838
_reflns_Friedel_coverage 0.000
_reflns_number_gt 3442
_reflns_number_total 3645
_reflns_threshold_expression 'I > 2\s(I)'
_cod_data_source_file d5sc07904g2.cif
_cod_data_source_block t_a
_cod_original_cell_volume 996.54(3)
_cod_database_code 1576241
_shelx_shelxl_version_number 2019/1
_shelx_space_group_comment
;
The symmetry employed for this shelxl refinement is uniquely defined
by the following loop, which should always be used as a source of
symmetry information in preference to the above space-group names.
They are only intended as comments.
;
_shelx_estimated_absorpt_t_min 0.769
_shelx_estimated_absorpt_t_max 0.793

loop_
_space_group_symop_operation_xyz
'x, y, z'
'-x, -y, -z'

loop_
_atom_site_label
_atom_site_type_symbol
_atom_site_fract_x
_atom_site_fract_y
_atom_site_fract_z
_atom_site_U_iso_or_equiv
_atom_site_adp_type
_atom_site_occupancy
_atom_site_site_symmetry_order
_atom_site_calc_flag
_atom_site_refinement_flags_posn
_atom_site_refinement_flags_adp
_atom_site_refinement_flags_occupancy
_atom_site_disorder_assembly
_atom_site_disorder_group
S1 S 0.63630(4) 0.43688(3) 0.56766(3) 0.02294(10) Uani 1 1 d . . . . .
F1 F 0.09279(9) 0.01247(10) 0.31018(9) 0.0401(2) Uani 1 1 d . . . . .
F2 F 0.25935(10) 0.23025(9) 0.35556(8) 0.0328(2) Uani 1 1 d . . . . .
N1 N 0.62091(13) 0.22439(12) 0.62780(11) 0.0245(2) Uani 1 1 d . . . . .
N2 N 0.55829(12) 0.21858(11) 0.29008(10) 0.0215(2) Uani 1 1 d . . . . .
N3 N 0.27740(16) 0.05053(15) -0.30861(12) 0.0354(3) Uani 1 1 d . . . . .
C1 C 0.43392(15) 0.13363(13) 0.16166(12) 0.0210(3) Uani 1 1 d . . . . .
C10 C 0.25022(16) 0.11202(15) 0.37589(14) 0.0269(3) Uani 1 1 d . . . . .
H1 H 0.283(2) 0.1399(19) 0.4747(19) 0.040 Uiso 1 1 d . U . . .
C11 C 0.59235(14) 0.25787(13) 0.52657(12) 0.0206(3) Uani 1 1 d . . . . .
C12 C 0.68027(15) 0.34508(15) 0.75086(13) 0.0242(3) Uani 1 1 d . . . . .
C13 C 0.7222(2) 0.34747(17) 0.88019(15) 0.0361(3) Uani 1 1 d . . . . .
H13 H 0.711992 0.262638 0.890217 0.043 Uiso 1 1 calc R U . . .
C14 C 0.7787(2) 0.47529(18) 0.99301(15) 0.0407(4) Uani 1 1 d . . . . .
H14 H 0.807771 0.478242 1.081506 0.049 Uiso 1 1 calc R U . . .
C15 C 0.79398(18) 0.60070(16) 0.97931(14) 0.0352(3) Uani 1 1 d . . . . .
H15 H 0.831976 0.687005 1.058732 0.042 Uiso 1 1 calc R U . . .
C16 C 0.75519(16) 0.60179(15) 0.85340(14) 0.0279(3) Uani 1 1 d . . . . .
H16 H 0.766760 0.687415 0.844524 0.033 Uiso 1 1 calc R U . . .
C17 C 0.69797(14) 0.47198(14) 0.73861(13) 0.0219(3) Uani 1 1 d . . . . .
C18 C 0.72066(15) 0.29099(14) 0.30229(13) 0.0237(3) Uani 1 1 d . . . . .
H18A H 0.729747 0.233632 0.220553 0.028 Uiso 1 1 calc R U . . .
H18B H 0.793263 0.293870 0.383059 0.028 Uiso 1 1 calc R U . . .
C19 C 0.77322(14) 0.44335(14) 0.31631(12) 0.0209(3) Uani 1 1 d . . . . .
C20 C 0.66662(15) 0.49620(14) 0.29125(13) 0.0237(3) Uani 1 1 d . . . . .
H20 H 0.557018 0.435576 0.263926 0.028 Uiso 1 1 calc R U . . .
C21 C 0.71822(16) 0.63660(15) 0.30565(14) 0.0272(3) Uani 1 1 d . . . . .
H21 H 0.643730 0.670916 0.286886 0.033 Uiso 1 1 calc R U . . .
C22 C 0.87766(17) 0.72667(15) 0.34721(14) 0.0302(3) Uani 1 1 d . . . . .
H22 H 0.913392 0.823582 0.359547 0.036 Uiso 1 1 calc R U . . .
C23 C 0.98496(16) 0.67438(16) 0.37072(15) 0.0326(3) Uani 1 1 d . . . . .
H23 H 1.094418 0.735333 0.397867 0.039 Uiso 1 1 calc R U . . .
C24 C 0.93336(15) 0.53344(16) 0.35481(13) 0.0271(3) Uani 1 1 d . . . . .
H24 H 1.007549 0.498212 0.370252 0.033 Uiso 1 1 calc R U . . .
C2 C 0.42968(16) 0.14301(14) 0.04032(13) 0.0236(3) Uani 1 1 d . . . . .
H2 H 0.518554 0.211395 0.036685 0.028 Uiso 1 1 calc R U . . .
C3 C 0.28831(16) 0.04701(14) -0.07671(13) 0.0247(3) Uani 1 1 d . . . . .
C4 C 0.15700(16) -0.05379(15) -0.07317(14) 0.0291(3) Uani 1 1 d . . . . .
H4 H 0.062756 -0.117054 -0.153954 0.035 Uiso 1 1 calc R U . . .
C5 C 0.16500(16) -0.06110(15) 0.05010(14) 0.0282(3) Uani 1 1 d . . . . .
H5 H 0.076269 -0.129275 0.054083 0.034 Uiso 1 1 calc R U . . .
C6 C 0.30322(15) 0.03178(13) 0.16622(13) 0.0225(3) Uani 1 1 d . . . . .
C7 C 0.34257(15) 0.05032(14) 0.31199(13) 0.0231(3) Uani 1 1 d . . . . .
H7 H 0.317730 -0.045369 0.313110 0.028 Uiso 1 1 calc R U . . .
C8 C 0.52614(15) 0.14887(13) 0.38024(12) 0.0210(3) Uani 1 1 d . . . . .
H8 H 0.577896 0.085709 0.376267 0.025 Uiso 1 1 calc R U . . .
C9 C 0.28168(16) 0.05051(15) -0.20571(14) 0.0273(3) Uani 1 1 d . . . . .

loop_
_atom_site_aniso_label
_atom_site_aniso_U_11
_atom_site_aniso_U_22
_atom_site_aniso_U_33
_atom_site_aniso_U_23
_atom_site_aniso_U_13
_atom_site_aniso_U_12
S1 0.02818(18) 0.02075(17) 0.01919(16) 0.00936(13) 0.00635(13) 0.01251(13)
F1 0.0239(4) 0.0438(5) 0.0441(5) 0.0215(4) 0.0136(4) 0.0059(4)
F2 0.0350(4) 0.0299(4) 0.0400(5) 0.0169(4) 0.0172(4) 0.0191(4)
N1 0.0293(6) 0.0259(6) 0.0223(5) 0.0126(5) 0.0108(5) 0.0153(5)
N2 0.0215(5) 0.0211(5) 0.0197(5) 0.0098(4) 0.0066(4) 0.0081(4)
N3 0.0449(7) 0.0434(7) 0.0266(6) 0.0170(5) 0.0154(5) 0.0274(6)
C1 0.0235(6) 0.0186(6) 0.0205(6) 0.0076(5) 0.0071(5) 0.0116(5)
C10 0.0240(6) 0.0276(7) 0.0275(7) 0.0150(6) 0.0098(5) 0.0085(6)
C11 0.0202(6) 0.0218(6) 0.0223(6) 0.0106(5) 0.0080(5) 0.0120(5)
C12 0.0252(6) 0.0273(7) 0.0223(6) 0.0116(5) 0.0104(5) 0.0134(5)
C13 0.0512(9) 0.0359(8) 0.0268(7) 0.0191(6) 0.0162(7) 0.0214(7)
C14 0.0546(10) 0.0431(9) 0.0214(7) 0.0161(6) 0.0148(7) 0.0188(8)
C15 0.0408(8) 0.0306(8) 0.0230(7) 0.0067(6) 0.0128(6) 0.0099(6)
C16 0.0281(7) 0.0241(7) 0.0252(7) 0.0079(5) 0.0101(5) 0.0087(6)
C17 0.0188(6) 0.0259(7) 0.0209(6) 0.0110(5) 0.0076(5) 0.0101(5)
C18 0.0216(6) 0.0254(7) 0.0245(6) 0.0100(5) 0.0088(5) 0.0125(5)
C19 0.0217(6) 0.0250(7) 0.0153(6) 0.0087(5) 0.0078(5) 0.0103(5)
C20 0.0202(6) 0.0251(7) 0.0256(6) 0.0110(5) 0.0103(5) 0.0098(5)
C21 0.0296(7) 0.0283(7) 0.0298(7) 0.0151(6) 0.0149(6) 0.0158(6)
C22 0.0324(7) 0.0262(7) 0.0303(7) 0.0157(6) 0.0126(6) 0.0093(6)
C23 0.0214(6) 0.0358(8) 0.0345(7) 0.0200(6) 0.0088(6) 0.0052(6)
C24 0.0206(6) 0.0361(8) 0.0267(6) 0.0174(6) 0.0087(5) 0.0129(6)
C2 0.0270(6) 0.0222(6) 0.0233(6) 0.0104(5) 0.0109(5) 0.0125(5)
C3 0.0307(7) 0.0257(7) 0.0204(6) 0.0096(5) 0.0092(5) 0.0172(6)
C4 0.0270(7) 0.0277(7) 0.0225(6) 0.0065(5) 0.0039(5) 0.0108(6)
C5 0.0257(6) 0.0241(7) 0.0271(7) 0.0098(6) 0.0079(5) 0.0070(6)
C6 0.0262(6) 0.0183(6) 0.0224(6) 0.0091(5) 0.0083(5) 0.0106(5)
C7 0.0261(6) 0.0176(6) 0.0227(6) 0.0105(5) 0.0075(5) 0.0078(5)
C8 0.0251(6) 0.0192(6) 0.0216(6) 0.0106(5) 0.0086(5) 0.0125(5)
C9 0.0314(7) 0.0275(7) 0.0251(7) 0.0105(5) 0.0096(5) 0.0182(6)

loop_
_atom_type_symbol
_atom_type_description
_atom_type_scat_dispersion_real
_atom_type_scat_dispersion_imag
_atom_type_scat_source
C C 0.0181 0.0091 'International Tables Vol C Tables 4.2.6.8 and 6.1.1.4'
H H 0.0000 0.0000 'International Tables Vol C Tables 4.2.6.8 and 6.1.1.4'
F F 0.0727 0.0534 'International Tables Vol C Tables 4.2.6.8 and 6.1.1.4'
N N 0.0311 0.0180 'International Tables Vol C Tables 4.2.6.8 and 6.1.1.4'
S S 0.3331 0.5567 'International Tables Vol C Tables 4.2.6.8 and 6.1.1.4'

loop_
_geom_angle_atom_site_label_1
_geom_angle_atom_site_label_2
_geom_angle_atom_site_label_3
_geom_angle
_geom_angle_site_symmetry_1
_geom_angle_site_symmetry_3
_geom_angle_publ_flag
C17 S1 C11 88.75(6) . . ?
C11 N1 C12 109.98(11) . . ?
C1 N2 C18 119.99(10) . . ?
C1 N2 C8 108.43(10) . . ?
C18 N2 C8 119.44(10) . . ?
C2 C1 N2 127.46(12) . . ?
C2 C1 C6 121.23(12) . . ?
N2 C1 C6 111.30(11) . . ?
F2 C10 F1 105.32(11) . . ?
F2 C10 C7 111.09(10) . . ?
F1 C10 C7 108.75(11) . . ?
N1 C11 C8 122.17(11) . . ?
N1 C11 S1 116.71(10) . . ?
C8 C11 S1 121.12(9) . . ?
N1 C12 C13 125.33(13) . . ?
N1 C12 C17 115.02(11) . . ?
C13 C12 C17 119.65(12) . . ?
C14 C13 C12 118.72(14) . . ?
C13 C14 C15 121.07(14) . . ?
C16 C15 C14 121.42(13) . . ?
C15 C16 C17 117.57(13) . . ?
C16 C17 C12 121.54(12) . . ?
C16 C17 S1 128.91(11) . . ?
C12 C17 S1 109.53(9) . . ?
N2 C18 C19 113.70(10) . . ?
C20 C19 C24 118.76(12) . . ?
C20 C19 C18 122.01(11) . . ?
C24 C19 C18 119.24(11) . . ?
C19 C20 C21 120.79(12) . . ?
C22 C21 C20 120.23(13) . . ?
C21 C22 C23 119.46(13) . . ?
C22 C23 C24 120.39(12) . . ?
C23 C24 C19 120.35(13) . . ?
C1 C2 C3 117.10(12) . . ?
C4 C3 C2 122.19(12) . . ?
C4 C3 C9 119.24(12) . . ?
C2 C3 C9 118.54(12) . . ?
C3 C4 C5 119.42(12) . . ?
C6 C5 C4 119.31(13) . . ?
C5 C6 C1 120.74(12) . . ?
C5 C6 C7 130.38(12) . . ?
C1 C6 C7 108.83(11) . . ?
C10 C7 C6 111.77(11) . . ?
C10 C7 C8 115.01(10) . . ?
C6 C7 C8 101.98(10) . . ?
N2 C8 C11 111.86(10) . . ?
N2 C8 C7 104.17(9) . . ?
C11 C8 C7 115.67(10) . . ?
N3 C9 C3 178.28(14) . . ?

loop_
_geom_bond_atom_site_label_1
_geom_bond_atom_site_label_2
_geom_bond_distance
_geom_bond_site_symmetry_2
_geom_bond_publ_flag
S1 C17 1.7322(13) . ?
S1 C11 1.7424(13) . ?
F1 C10 1.3694(15) . ?
F2 C10 1.3683(16) . ?
N1 C11 1.2961(16) . ?
N1 C12 1.3934(17) . ?
N2 C1 1.3900(16) . ?
N2 C18 1.4606(16) . ?
N2 C8 1.4757(15) . ?
N3 C9 1.1459(18) . ?
C1 C2 1.3893(18) . ?
C1 C6 1.3993(18) . ?
C10 C7 1.5133(19) . ?
C11 C8 1.5065(17) . ?
C12 C13 1.3966(19) . ?
C12 C17 1.4024(19) . ?
C13 C14 1.378(2) . ?
C14 C15 1.398(2) . ?
C15 C16 1.375(2) . ?
C16 C17 1.4014(19) . ?
C18 C19 1.5146(18) . ?
C19 C20 1.3877(18) . ?
C19 C24 1.3944(18) . ?
C20 C21 1.3883(19) . ?
C21 C22 1.3827(19) . ?
C22 C23 1.387(2) . ?
C23 C24 1.389(2) . ?
C2 C3 1.4043(18) . ?
C3 C4 1.392(2) . ?
C3 C9 1.4468(18) . ?
C4 C5 1.3955(19) . ?
C5 C6 1.3807(18) . ?
C6 C7 1.5146(17) . ?
C7 C8 1.5620(17) . ?

loop_
_geom_torsion_atom_site_label_1
_geom_torsion_atom_site_label_2
_geom_torsion_atom_site_label_3
_geom_torsion_atom_site_label_4
_geom_torsion
_geom_torsion_site_symmetry_1
_geom_torsion_site_symmetry_2
_geom_torsion_site_symmetry_3
_geom_torsion_site_symmetry_4
_geom_torsion_publ_flag
C18 N2 C1 C2 -24.19(19) . . . . ?
C8 N2 C1 C2 -166.40(12) . . . . ?
C18 N2 C1 C6 156.67(11) . . . . ?
C8 N2 C1 C6 14.46(14) . . . . ?
C12 N1 C11 C8 -179.62(11) . . . . ?
C12 N1 C11 S1 1.04(14) . . . . ?
C17 S1 C11 N1 -0.62(10) . . . . ?
C17 S1 C11 C8 -179.97(10) . . . . ?
C11 N1 C12 C13 179.30(13) . . . . ?
C11 N1 C12 C17 -1.04(16) . . . . ?
N1 C12 C13 C14 -179.67(14) . . . . ?
C17 C12 C13 C14 0.7(2) . . . . ?
C12 C13 C14 C15 0.1(3) . . . . ?
C13 C14 C15 C16 -0.8(3) . . . . ?
C14 C15 C16 C17 0.7(2) . . . . ?
C15 C16 C17 C12 0.13(19) . . . . ?
C15 C16 C17 S1 178.82(11) . . . . ?
N1 C12 C17 C16 179.50(12) . . . . ?
C13 C12 C17 C16 -0.8(2) . . . . ?
N1 C12 C17 S1 0.59(14) . . . . ?
C13 C12 C17 S1 -179.73(11) . . . . ?
C11 S1 C17 C16 -178.82(13) . . . . ?
C11 S1 C17 C12 -0.01(9) . . . . ?
C1 N2 C18 C19 92.81(13) . . . . ?
C8 N2 C18 C19 -129.07(11) . . . . ?
N2 C18 C19 C20 -12.58(16) . . . . ?
N2 C18 C19 C24 167.78(11) . . . . ?
C24 C19 C20 C21 -0.72(18) . . . . ?
C18 C19 C20 C21 179.63(11) . . . . ?
C19 C20 C21 C22 -0.9(2) . . . . ?
C20 C21 C22 C23 1.8(2) . . . . ?
C21 C22 C23 C24 -1.0(2) . . . . ?
C22 C23 C24 C19 -0.6(2) . . . . ?
C20 C19 C24 C23 1.48(19) . . . . ?
C18 C19 C24 C23 -178.86(12) . . . . ?
N2 C1 C2 C3 -178.44(12) . . . . ?
C6 C1 C2 C3 0.62(18) . . . . ?
C1 C2 C3 C4 0.02(19) . . . . ?
C1 C2 C3 C9 -177.91(11) . . . . ?
C2 C3 C4 C5 -0.3(2) . . . . ?
C9 C3 C4 C5 177.62(12) . . . . ?
C3 C4 C5 C6 -0.1(2) . . . . ?
C4 C5 C6 C1 0.7(2) . . . . ?
C4 C5 C6 C7 177.92(13) . . . . ?
C2 C1 C6 C5 -1.01(19) . . . . ?
N2 C1 C6 C5 178.19(12) . . . . ?
C2 C1 C6 C7 -178.77(11) . . . . ?
N2 C1 C6 C7 0.44(14) . . . . ?
F2 C10 C7 C6 -48.56(14) . . . . ?
F1 C10 C7 C6 66.90(13) . . . . ?
F2 C10 C7 C8 67.10(14) . . . . ?
F1 C10 C7 C8 -177.44(10) . . . . ?
C5 C6 C7 C10 -67.96(18) . . . . ?
C1 C6 C7 C10 109.50(12) . . . . ?
C5 C6 C7 C8 168.66(13) . . . . ?
C1 C6 C7 C8 -13.87(13) . . . . ?
C1 N2 C8 C11 -148.14(10) . . . . ?
C18 N2 C8 C11 69.41(14) . . . . ?
C1 N2 C8 C7 -22.51(12) . . . . ?
C18 N2 C8 C7 -164.96(10) . . . . ?
N1 C11 C8 N2 -158.92(11) . . . . ?
S1 C11 C8 N2 20.39(14) . . . . ?
N1 C11 C8 C7 82.04(15) . . . . ?
S1 C11 C8 C7 -98.65(12) . . . . ?
C10 C7 C8 N2 -99.72(12) . . . . ?
C6 C7 C8 N2 21.43(12) . . . . ?
C10 C7 C8 C11 23.46(15) . . . . ?
C6 C7 C8 C11 144.61(11) . . . . ?
